data_7120403
loop_
_publ_author_name
'Chen, Yulan'
'MarsZALEK, Tomasz'
'Fritz, Torsten'
'Baumgarten, Martin'
'Wagner, Manfred'
'Pisula, Wojciech'
'Chen, Long'
'Muellen, K.'

_publ_section_title
;
 Contorted Polycyclic Aromatic Hydrocarbons with Cove Regions and Zig-Zag
 Edges
;
_journal_name_full 'Chem. Commun.'
_journal_paper_doi 10.1039/C7CC03709K
_journal_year 2017
_chemical_formula_moiety 'C88 H48'
_chemical_formula_sum 'C88 H48'
_chemical_formula_weight 1105.26
_chemical_name_systematic
;
 ?
;
_space_group_crystal_system monoclinic
_space_group_IT_number 14
_space_group_name_Hall '-P 2yn'
_space_group_name_H-M_alt 'P 1 21/n 1'
_symmetry_space_group_name_Hall '-P 2yn'
_symmetry_space_group_name_H-M 'P 1 21/n 1'
_atom_sites_solution_hydrogens geom
_audit_creation_method SHELXL-2014
_audit_update_record
;
2016-11-12 deposited with the CCDC.
2017-07-06 downloaded from the CCDC.
;
_cell_angle_alpha 90
_cell_angle_beta 90.938(5)
_cell_angle_gamma 90
_cell_formula_units_Z 4
_cell_length_a 19.3329(13)
_cell_length_b 15.9912(8)
_cell_length_c 21.1165(13)
_cell_measurement_reflns_used 32146
_cell_measurement_temperature 223(2)
_cell_measurement_theta_max 67.85
_cell_measurement_theta_min 3.07
_cell_volume 6527.4(7)
_computing_cell_refinement 'STOE X-AREA'
_computing_data_collection 'STOE X-AREA'
_computing_data_reduction 'STOE X-RED'
_computing_structure_refinement 'SHELXL-2014 (Sheldrick, 2014)'
_computing_structure_solution SIR-2004
_diffrn_ambient_temperature 223(2)
_diffrn_detector 'image plate (34 cm diameter)'
_diffrn_detector_area_resol_mean 6.67
_diffrn_detector_type STOE
_diffrn_measured_fraction_theta_full 0.979
_diffrn_measured_fraction_theta_max 0.979
_diffrn_measurement_details ' 657 frames, detector distance = 40 mm'
_diffrn_measurement_device '2-circle goniometer'
_diffrn_measurement_device_type 'STOE IPDS 2T'
_diffrn_measurement_method 'rotation method'
_diffrn_radiation_type CuK\a
_diffrn_radiation_wavelength 1.54178
_diffrn_reflns_av_R_equivalents 0.0704
_diffrn_reflns_av_unetI/netI 0.0697
_diffrn_reflns_Laue_measured_fraction_full 0.979
_diffrn_reflns_Laue_measured_fraction_max 0.979
_diffrn_reflns_limit_h_max 20
_diffrn_reflns_limit_h_min -23
_diffrn_reflns_limit_k_max 19
_diffrn_reflns_limit_k_min -18
_diffrn_reflns_limit_l_max 25
_diffrn_reflns_limit_l_min -23
_diffrn_reflns_number 47226
_diffrn_reflns_point_group_measured_fraction_full 0.979
_diffrn_reflns_point_group_measured_fraction_max 0.979
_diffrn_reflns_theta_full 67.679
_diffrn_reflns_theta_max 67.644
_diffrn_reflns_theta_min 3.074
_diffrn_source 'Incoatec microSource Cu'
_exptl_absorpt_coefficient_mu 0.487
_exptl_absorpt_correction_T_max 0.981
_exptl_absorpt_correction_T_min 0.954
_exptl_absorpt_correction_type integration
_exptl_crystal_colour yellow
_exptl_crystal_density_diffrn 1.125
_exptl_crystal_density_method 'not measured'
_exptl_crystal_description needle
_exptl_crystal_F_000 2304
_exptl_crystal_size_max 0.800
_exptl_crystal_size_mid 0.080
_exptl_crystal_size_min 0.040
_platon_squeeze_details
;
;
_refine_diff_density_max 0.171
_refine_diff_density_min -0.182
_refine_diff_density_rms 0.042
_refine_ls_extinction_coef 0.00120(9)
_refine_ls_extinction_expression Fc^*^=kFc[1+0.001xFc^2^\l^3^/sin(2\q)]^-1/4^
_refine_ls_extinction_method SHELXL
_refine_ls_goodness_of_fit_ref 0.867
_refine_ls_hydrogen_treatment constr
_refine_ls_matrix_type full
_refine_ls_number_parameters 794
_refine_ls_number_reflns 11794
_refine_ls_number_restraints 0
_refine_ls_restrained_S_all 0.867
_refine_ls_R_factor_all 0.1144
_refine_ls_R_factor_gt 0.0520
_refine_ls_shift/su_max 0.000
_refine_ls_shift/su_mean 0.000
_refine_ls_structure_factor_coef Fsqd
_refine_ls_weighting_details 'w=1/[\s^2^(Fo^2^)+(0.0880P)^2^] where P=(Fo^2^+2Fc^2^)/3'
_refine_ls_weighting_scheme calc
_refine_ls_wR_factor_gt 0.1281
_refine_ls_wR_factor_ref 0.1569
_reflns_Friedel_coverage 0.000
_reflns_number_gt 5415
_reflns_number_total 11551
_reflns_threshold_expression 'I > 2\s(I)'
_cod_data_source_file c7cc03709k2.cif
_cod_data_source_block pycorpre
_cod_database_code 7120403
_shelx_space_group_comment
;
The symmetry employed for this shelxl refinement is uniquely defined
by the following loop, which should always be used as a source of
symmetry information in preference to the above space-group names.
They are only intended as comments.
;
_shelx_estimated_absorpt_t_min 0.697
_shelx_estimated_absorpt_t_max 0.981

loop_
_space_group_symop_operation_xyz
'x, y, z'
'-x+1/2, y+1/2, -z+1/2'
'-x, -y, -z'
'x-1/2, -y-1/2, z-1/2'

loop_
_atom_site_label
_atom_site_type_symbol
_atom_site_fract_x
_atom_site_fract_y
_atom_site_fract_z
_atom_site_U_iso_or_equiv
_atom_site_adp_type
_atom_site_occupancy
_atom_site_site_symmetry_order
_atom_site_calc_flag
_atom_site_refinement_flags_posn
_atom_site_refinement_flags_adp
C1 C 0.80243(14) 0.40943(15) 0.35372(11) 0.0539(6) Uani 1 1 d . .
C2 C 0.82464(14) 0.39372(15) 0.28706(11) 0.0549(7) Uani 1 1 d . .
C3 C 0.86161(15) 0.45543(16) 0.25522(11) 0.0610(7) Uani 1 1 d . .
H3 H 0.8757 0.5038 0.2771 0.073 Uiso 1 1 calc R U
C4 C 0.87798(15) 0.44646(16) 0.19132(12) 0.0593(7) Uani 1 1 d . .
C5 C 0.91240(17) 0.51145(18) 0.15709(14) 0.0776(9) Uani 1 1 d . .
H5 H 0.9264 0.5604 0.1784 0.093 Uiso 1 1 calc R U
C6 C 0.92486(18) 0.50316(19) 0.09497(14) 0.0818(10) Uani 1 1 d . .
H6 H 0.9469 0.5469 0.0735 0.098 Uiso 1 1 calc R U
C7 C 0.90546(17) 0.42940(18) 0.06081(13) 0.0724(8) Uani 1 1 d . .
C8 C 0.9176(2) 0.4197(2) -0.00451(14) 0.0938(11) Uani 1 1 d . .
H8 H 0.9398 0.4624 -0.0270 0.113 Uiso 1 1 calc R U
C9 C 0.8969(2) 0.3474(2) -0.03562(14) 0.1032(13) Uani 1 1 d . .
H9 H 0.9053 0.3419 -0.0791 0.124 Uiso 1 1 calc R U
C10 C 0.8642(2) 0.2831(2) -0.00421(14) 0.0938(11) Uani 1 1 d . .
H10 H 0.8512 0.2345 -0.0264 0.113 Uiso 1 1 calc R U
C11 C 0.85045(17) 0.28981(18) 0.06036(13) 0.0705(8) Uani 1 1 d . .
C12 C 0.81835(17) 0.22471(19) 0.09547(13) 0.0745(8) Uani 1 1 d . .
H12 H 0.8051 0.1752 0.0745 0.089 Uiso 1 1 calc R U
C13 C 0.80643(15) 0.23232(17) 0.15808(13) 0.0657(8) Uani 1 1 d . .
H13 H 0.7862 0.1875 0.1799 0.079 Uiso 1 1 calc R U
C14 C 0.82404(14) 0.30761(15) 0.19200(12) 0.0555(6) Uani 1 1 d . .
C15 C 0.80868(14) 0.31908(15) 0.25620(11) 0.0572(7) Uani 1 1 d . .
H15 H 0.7873 0.2757 0.2787 0.069 Uiso 1 1 calc R U
C16 C 0.85739(14) 0.37247(15) 0.15896(11) 0.0553(6) Uani 1 1 d . .
C17 C 0.87099(15) 0.36355(17) 0.09299(12) 0.0612(7) Uani 1 1 d . .
C18 C 0.84404(15) 0.36597(16) 0.40400(11) 0.0559(7) Uani 1 1 d . .
C19 C 0.91527(16) 0.36006(16) 0.39903(12) 0.0615(7) Uani 1 1 d . .
H19 H 0.9370 0.3866 0.3650 0.074 Uiso 1 1 calc R U
C20 C 0.95580(17) 0.31591(17) 0.44302(12) 0.0670(8) Uani 1 1 d . .
C21 C 1.02961(18) 0.3072(2) 0.43774(15) 0.0819(9) Uani 1 1 d . .
H21 H 1.0521 0.3334 0.4040 0.098 Uiso 1 1 calc R U
C22 C 1.0671(2) 0.2627(2) 0.47984(18) 0.0983(12) Uani 1 1 d . .
H22 H 1.1152 0.2592 0.4751 0.118 Uiso 1 1 calc R U
C23 C 1.0360(2) 0.2207(2) 0.53125(17) 0.0894(11) Uani 1 1 d . .
C24 C 1.0737(3) 0.1737(2) 0.5762(2) 0.1176(15) Uani 1 1 d . .
H24 H 1.1219 0.1685 0.5721 0.141 Uiso 1 1 calc R U
C25 C 1.0416(3) 0.1354(3) 0.6258(2) 0.1285(19) Uani 1 1 d . .
H25 H 1.0680 0.1043 0.6552 0.154 Uiso 1 1 calc R U
C26 C 0.9712(3) 0.1417(2) 0.6332(2) 0.1198(17) Uani 1 1 d . .
H26 H 0.9503 0.1149 0.6676 0.144 Uiso 1 1 calc R U
C27 C 0.9297(3) 0.18804(19) 0.58963(15) 0.0920(12) Uani 1 1 d . .
C28 C 0.8557(3) 0.1956(2) 0.59493(15) 0.0946(12) Uani 1 1 d . .
H28 H 0.8334 0.1695 0.6289 0.114 Uiso 1 1 calc R U
C29 C 0.8177(2) 0.23958(18) 0.55197(13) 0.0807(9) Uani 1 1 d . .
H29 H 0.7695 0.2432 0.5563 0.097 Uiso 1 1 calc R U
C30 C 0.85030(18) 0.28080(16) 0.49982(12) 0.0638(8) Uani 1 1 d . .
C31 C 0.81209(16) 0.32549(15) 0.45413(11) 0.0609(7) Uani 1 1 d . .
H31 H 0.7637 0.3282 0.4574 0.073 Uiso 1 1 calc R U
C32 C 0.92326(18) 0.27542(16) 0.49378(12) 0.0659(8) Uani 1 1 d . .
C33 C 0.9630(2) 0.22756(17) 0.53856(14) 0.0767(9) Uani 1 1 d . .
C34 C 0.74594(14) 0.45650(15) 0.36585(11) 0.0541(6) Uani 1 1 d . .
C35 C 0.69253(16) 0.48430(14) 0.31737(11) 0.0554(7) Uani 1 1 d . .
C36 C 0.70693(17) 0.52639(16) 0.26192(11) 0.0659(8) Uani 1 1 d . .
H36 H 0.7530 0.5381 0.2516 0.079 Uiso 1 1 calc R U
C37 C 0.65222(19) 0.55203(17) 0.22031(12) 0.0707(9) Uani 1 1 d . .
C38 C 0.6674(2) 0.5957(2) 0.16337(14) 0.0976(12) Uani 1 1 d . .
H38 H 0.7134 0.6069 0.1523 0.117 Uiso 1 1 calc R U
C39 C 0.6132(3) 0.6214(3) 0.12479(19) 0.1193(16) Uani 1 1 d . .
H39 H 0.6228 0.6499 0.0870 0.143 Uiso 1 1 calc R U
C40 C 0.5450(3) 0.6064(2) 0.14016(19) 0.1139(15) Uani 1 1 d . .
H40 H 0.5093 0.6253 0.1131 0.137 Uiso 1 1 calc R U
C41 C 0.5292(2) 0.56436(19) 0.19456(14) 0.0905(11) Uani 1 1 d . .
H41 H 0.4827 0.5547 0.2047 0.109 Uiso 1 1 calc R U
C42 C 0.58322(19) 0.53513(16) 0.23584(12) 0.0671(8) Uani 1 1 d . .
C43 C 0.56962(17) 0.49108(15) 0.29255(12) 0.0632(7) Uani 1 1 d . .
H43 H 0.5237 0.4788 0.3031 0.076 Uiso 1 1 calc R U
C44 C 0.62291(15) 0.46603(15) 0.33235(11) 0.0535(7) Uani 1 1 d . .
C45 C 0.61121(14) 0.42405(15) 0.39433(11) 0.0521(6) Uani 1 1 d . .
C46 C 0.65199(14) 0.46656(14) 0.44529(11) 0.0512(6) Uani 1 1 d . .
C47 C 0.62706(15) 0.49393(15) 0.50214(11) 0.0555(7) Uani 1 1 d . .
H47 H 0.5802 0.4855 0.5114 0.067 Uiso 1 1 calc R U
C48 C 0.67043(16) 0.53451(15) 0.54701(11) 0.0583(7) Uani 1 1 d . .
C49 C 0.64513(18) 0.5637(2) 0.60570(13) 0.0798(9) Uani 1 1 d . .
H49 H 0.5982 0.5563 0.6153 0.096 Uiso 1 1 calc R U
C50 C 0.6880(2) 0.6025(2) 0.64818(15) 0.0981(12) Uani 1 1 d . .
H50 H 0.6704 0.6210 0.6870 0.118 Uiso 1 1 calc R U
C51 C 0.7575(2) 0.6151(2) 0.63517(15) 0.0956(11) Uani 1 1 d . .
H51 H 0.7864 0.6419 0.6651 0.115 Uiso 1 1 calc R U
C52 C 0.78395(18) 0.58844(19) 0.57851(13) 0.0761(9) Uani 1 1 d . .
H52 H 0.8309 0.5972 0.5699 0.091 Uiso 1 1 calc R U
C53 C 0.74093(16) 0.54786(15) 0.53319(11) 0.0579(7) Uani 1 1 d . .
C54 C 0.76630(15) 0.52006(15) 0.47401(11) 0.0557(7) Uani 1 1 d . .
H54 H 0.8131 0.5285 0.4643 0.067 Uiso 1 1 calc R U
C55 C 0.72318(14) 0.48094(14) 0.43090(11) 0.0522(6) Uani 1 1 d . .
C56 C 0.57796(14) 0.35046(15) 0.40060(11) 0.0524(6) Uani 1 1 d . .
C57 C 0.55323(14) 0.30076(15) 0.34438(11) 0.0521(6) Uani 1 1 d . .
C58 C 0.60109(14) 0.27559(15) 0.29950(11) 0.0545(6) Uani 1 1 d . .
H58 H 0.6473 0.2931 0.3036 0.065 Uiso 1 1 calc R U
C59 C 0.58125(14) 0.22461(15) 0.24856(11) 0.0539(6) Uani 1 1 d . .
C60 C 0.62971(16) 0.19741(17) 0.20215(12) 0.0648(7) Uani 1 1 d . .
H60 H 0.6762 0.2140 0.2060 0.078 Uiso 1 1 calc R U
C61 C 0.60989(17) 0.14836(18) 0.15289(13) 0.0710(8) Uani 1 1 d . .
H61 H 0.6431 0.1314 0.1235 0.085 Uiso 1 1 calc R U
C62 C 0.54004(17) 0.12172(16) 0.14443(12) 0.0610(7) Uani 1 1 d . .
C63 C 0.51807(19) 0.07305(18) 0.09328(13) 0.0730(9) Uani 1 1 d . .
H63 H 0.5503 0.0547 0.0635 0.088 Uiso 1 1 calc R U
C64 C 0.4488(2) 0.05144(19) 0.08591(14) 0.0804(10) Uani 1 1 d . .
H64 H 0.4349 0.0190 0.0508 0.097 Uiso 1 1 calc R U
C65 C 0.40009(19) 0.07658(18) 0.12896(14) 0.0749(9) Uani 1 1 d . .
H65 H 0.3535 0.0614 0.1230 0.090 Uiso 1 1 calc R U
C66 C 0.42016(16) 0.12486(16) 0.18183(12) 0.0612(7) Uani 1 1 d . .
C67 C 0.37177(17) 0.15170(18) 0.22799(14) 0.0711(8) Uani 1 1 d . .
H67 H 0.3250 0.1365 0.2234 0.085 Uiso 1 1 calc R U
C68 C 0.39206(16) 0.19870(18) 0.27833(14) 0.0689(8) Uani 1 1 d . .
H68 H 0.3591 0.2147 0.3082 0.083 Uiso 1 1 calc R U
C69 C 0.46258(14) 0.22469(15) 0.28725(11) 0.0546(6) Uani 1 1 d . .
C70 C 0.48500(15) 0.27395(16) 0.33819(12) 0.0568(7) Uani 1 1 d . .
H70 H 0.4531 0.2894 0.3692 0.068 Uiso 1 1 calc R U
C71 C 0.51126(14) 0.19863(14) 0.24213(11) 0.0504(6) Uani 1 1 d . .
C72 C 0.49062(15) 0.14783(14) 0.18963(11) 0.0546(7) Uani 1 1 d . .
C73 C 0.57191(14) 0.30660(15) 0.46277(11) 0.0523(6) Uani 1 1 d . .
C74 C 0.61226(15) 0.23480(16) 0.47332(12) 0.0628(7) Uani 1 1 d . .
H74 H 0.6406 0.2148 0.4409 0.075 Uiso 1 1 calc R U
C75 C 0.61106(15) 0.19231(15) 0.53158(12) 0.0616(7) Uani 1 1 d . .
C76 C 0.65252(18) 0.11954(18) 0.54422(15) 0.0808(9) Uani 1 1 d . .
H76 H 0.6815 0.0986 0.5126 0.097 Uiso 1 1 calc R U
C77 C 0.65041(19) 0.08067(19) 0.60123(16) 0.0879(10) Uani 1 1 d . .
H77 H 0.6777 0.0328 0.6080 0.106 Uiso 1 1 calc R U
C78 C 0.60821(18) 0.11001(18) 0.65123(14) 0.0759(9) Uani 1 1 d . .
C79 C 0.6040(2) 0.0704(2) 0.70996(17) 0.0946(11) Uani 1 1 d . .
H79 H 0.6305 0.0221 0.7179 0.114 Uiso 1 1 calc R U
C80 C 0.5616(2) 0.1010(3) 0.75656(17) 0.1014(12) Uani 1 1 d . .
H80 H 0.5595 0.0732 0.7957 0.122 Uiso 1 1 calc R U
C81 C 0.52282(19) 0.1709(2) 0.74642(14) 0.0877(10) Uani 1 1 d . .
H81 H 0.4946 0.1911 0.7788 0.105 Uiso 1 1 calc R U
C82 C 0.52444(16) 0.21313(18) 0.68841(12) 0.0672(8) Uani 1 1 d . .
C83 C 0.48414(16) 0.28622(19) 0.67624(12) 0.0718(8) Uani 1 1 d . .
H83 H 0.4566 0.3081 0.7085 0.086 Uiso 1 1 calc R U
C84 C 0.48472(15) 0.32473(17) 0.61912(12) 0.0643(7) Uani 1 1 d . .
H84 H 0.4570 0.3723 0.6124 0.077 Uiso 1 1 calc R U
C85 C 0.52653(14) 0.29450(15) 0.56891(11) 0.0542(6) Uani 1 1 d . .
C86 C 0.52865(14) 0.33396(15) 0.50977(11) 0.0548(6) Uani 1 1 d . .
H86 H 0.4998 0.3803 0.5019 0.066 Uiso 1 1 calc R U
C87 C 0.56840(14) 0.22289(15) 0.58021(11) 0.0549(7) Uani 1 1 d . .
C88 C 0.56719(15) 0.18155(16) 0.64013(12) 0.0625(7) Uani 1 1 d . .

loop_
_atom_site_aniso_label
_atom_site_aniso_U_11
_atom_site_aniso_U_22
_atom_site_aniso_U_33
_atom_site_aniso_U_23
_atom_site_aniso_U_13
_atom_site_aniso_U_12
C1 0.0654(19) 0.0541(14) 0.0423(13) -0.0027(11) 0.0081(12) 0.0025(12)
C2 0.0655(19) 0.0555(14) 0.0439(13) -0.0022(11) 0.0123(13) 0.0078(12)
C3 0.074(2) 0.0601(15) 0.0491(14) -0.0083(12) 0.0109(14) -0.0050(14)
C4 0.071(2) 0.0580(15) 0.0492(14) -0.0044(12) 0.0176(13) -0.0028(13)
C5 0.100(3) 0.0652(17) 0.0687(19) -0.0075(15) 0.0330(18) -0.0178(16)
C6 0.109(3) 0.0696(18) 0.0683(19) -0.0002(15) 0.0404(18) -0.0101(17)
C7 0.094(2) 0.0687(17) 0.0550(16) 0.0007(14) 0.0279(16) 0.0082(16)
C8 0.131(3) 0.092(2) 0.0603(18) 0.0058(18) 0.041(2) 0.015(2)
C9 0.168(4) 0.094(3) 0.0488(17) -0.0061(18) 0.032(2) 0.022(2)
C10 0.145(3) 0.086(2) 0.0516(17) -0.0181(17) 0.0195(19) 0.013(2)
C11 0.093(2) 0.0654(17) 0.0533(15) -0.0132(14) 0.0128(15) 0.0081(16)
C12 0.089(2) 0.0673(18) 0.0671(18) -0.0242(15) 0.0100(16) -0.0020(16)
C13 0.075(2) 0.0597(16) 0.0634(17) -0.0101(14) 0.0159(15) -0.0017(14)
C14 0.0605(18) 0.0523(14) 0.0540(14) -0.0058(12) 0.0119(13) -0.0006(12)
C15 0.072(2) 0.0504(14) 0.0491(14) 0.0021(12) 0.0142(13) 0.0044(13)
C16 0.0638(18) 0.0549(14) 0.0478(13) -0.0061(11) 0.0142(13) 0.0040(12)
C17 0.073(2) 0.0610(15) 0.0501(14) -0.0026(12) 0.0162(14) 0.0076(14)
C18 0.070(2) 0.0556(14) 0.0428(13) -0.0046(11) 0.0060(13) 0.0075(13)
C19 0.076(2) 0.0634(16) 0.0457(14) -0.0078(12) 0.0049(14) 0.0079(14)
C20 0.080(2) 0.0666(17) 0.0539(16) -0.0153(14) -0.0078(15) 0.0102(15)
C21 0.075(2) 0.096(2) 0.074(2) -0.0134(18) -0.0085(18) 0.0132(18)
C22 0.101(3) 0.096(3) 0.096(3) -0.015(2) -0.028(2) 0.022(2)
C23 0.116(3) 0.0648(19) 0.086(2) -0.0132(17) -0.044(2) 0.017(2)
C24 0.146(4) 0.074(2) 0.130(3) -0.005(2) -0.061(3) 0.013(2)
C25 0.173(5) 0.071(2) 0.138(4) 0.008(2) -0.081(4) -0.001(3)
C26 0.185(5) 0.069(2) 0.104(3) 0.014(2) -0.061(3) -0.015(3)
C27 0.152(4) 0.0536(17) 0.069(2) 0.0012(15) -0.039(2) -0.006(2)
C28 0.151(4) 0.068(2) 0.064(2) 0.0086(16) -0.012(2) -0.014(2)
C29 0.121(3) 0.0639(17) 0.0572(17) 0.0078(14) -0.0013(18) -0.0065(18)
C30 0.095(3) 0.0506(14) 0.0455(14) -0.0052(12) 0.0000(15) 0.0029(14)
C31 0.083(2) 0.0522(14) 0.0477(14) -0.0043(12) 0.0063(14) 0.0078(13)
C32 0.095(3) 0.0531(15) 0.0496(15) -0.0111(12) -0.0137(16) 0.0085(15)
C33 0.112(3) 0.0508(15) 0.0660(19) -0.0100(14) -0.0295(19) 0.0046(17)
C34 0.073(2) 0.0486(13) 0.0406(13) 0.0000(11) 0.0107(13) 0.0015(13)
C35 0.083(2) 0.0454(13) 0.0380(12) 0.0018(10) 0.0046(13) 0.0071(12)
C36 0.095(2) 0.0555(15) 0.0478(14) 0.0047(12) 0.0099(15) 0.0041(14)
C37 0.116(3) 0.0509(15) 0.0455(15) 0.0090(12) -0.0036(17) 0.0063(16)
C38 0.149(4) 0.081(2) 0.0624(19) 0.0298(17) -0.004(2) -0.001(2)
C39 0.182(5) 0.097(3) 0.079(2) 0.044(2) -0.022(3) -0.005(3)
C40 0.171(5) 0.080(2) 0.089(3) 0.030(2) -0.041(3) 0.006(3)
C41 0.134(3) 0.0646(18) 0.072(2) 0.0065(16) -0.038(2) 0.0081(19)
C42 0.100(3) 0.0497(14) 0.0515(15) 0.0039(12) -0.0127(16) 0.0059(15)
C43 0.085(2) 0.0519(14) 0.0523(15) -0.0015(12) -0.0063(15) 0.0050(14)
C44 0.073(2) 0.0471(13) 0.0405(13) -0.0003(11) 0.0009(13) 0.0035(12)
C45 0.0642(18) 0.0518(14) 0.0405(12) -0.0017(11) 0.0023(12) 0.0073(12)
C46 0.0662(19) 0.0456(13) 0.0418(13) 0.0003(10) 0.0037(12) 0.0069(12)
C47 0.0676(19) 0.0526(14) 0.0466(14) -0.0071(11) 0.0084(13) 0.0051(12)
C48 0.076(2) 0.0543(14) 0.0444(14) -0.0066(12) 0.0085(14) 0.0098(13)
C49 0.095(3) 0.089(2) 0.0556(17) -0.0231(16) 0.0151(17) 0.0037(18)
C50 0.117(3) 0.115(3) 0.063(2) -0.041(2) 0.005(2) 0.007(2)
C51 0.112(3) 0.108(3) 0.066(2) -0.0341(19) -0.014(2) 0.006(2)
C52 0.082(2) 0.082(2) 0.0643(18) -0.0185(15) -0.0094(16) 0.0090(17)
C53 0.077(2) 0.0520(14) 0.0447(14) -0.0067(11) -0.0027(14) 0.0104(13)
C54 0.0629(19) 0.0553(14) 0.0490(14) -0.0020(12) 0.0047(13) 0.0086(12)
C55 0.068(2) 0.0466(13) 0.0414(13) 0.0008(11) 0.0031(13) 0.0091(12)
C56 0.0649(18) 0.0532(14) 0.0393(12) -0.0013(11) 0.0038(12) 0.0061(12)
C57 0.0618(18) 0.0528(14) 0.0420(13) 0.0007(11) 0.0058(12) 0.0031(12)
C58 0.0594(18) 0.0549(14) 0.0494(14) -0.0031(11) 0.0047(13) 0.0014(12)
C59 0.0632(19) 0.0527(14) 0.0459(13) -0.0019(11) 0.0039(13) 0.0026(12)
C60 0.066(2) 0.0714(17) 0.0576(15) -0.0143(14) 0.0108(14) 0.0042(14)
C61 0.086(2) 0.0699(18) 0.0577(16) -0.0102(14) 0.0111(16) 0.0099(16)
C62 0.083(2) 0.0545(14) 0.0458(14) -0.0008(12) -0.0004(14) 0.0066(14)
C63 0.101(3) 0.0649(17) 0.0532(16) -0.0059(14) -0.0032(17) 0.0019(17)
C64 0.124(3) 0.0636(18) 0.0530(17) -0.0035(14) -0.016(2) -0.0017(19)
C65 0.096(3) 0.0612(17) 0.0668(18) 0.0033(14) -0.0224(18) -0.0105(16)
C66 0.077(2) 0.0540(14) 0.0517(15) 0.0063(12) -0.0078(15) -0.0012(14)
C67 0.068(2) 0.0730(19) 0.0716(18) 0.0043(15) -0.0128(16) -0.0100(15)
C68 0.063(2) 0.0743(19) 0.0696(18) 0.0025(15) 0.0041(15) -0.0017(15)
C69 0.0620(19) 0.0538(14) 0.0480(14) 0.0034(12) 0.0034(13) -0.0008(12)
C70 0.0622(19) 0.0590(15) 0.0496(14) 0.0004(12) 0.0111(13) 0.0029(13)
C71 0.0607(18) 0.0471(13) 0.0434(13) 0.0023(10) 0.0008(12) 0.0008(12)
C72 0.070(2) 0.0458(13) 0.0479(14) 0.0063(11) -0.0048(13) 0.0016(12)
C73 0.0629(18) 0.0496(13) 0.0446(13) -0.0007(11) 0.0052(12) -0.0002(12)
C74 0.080(2) 0.0569(15) 0.0520(15) -0.0008(12) 0.0141(14) 0.0106(14)
C75 0.078(2) 0.0492(14) 0.0578(15) 0.0009(12) 0.0052(14) 0.0058(13)
C76 0.106(3) 0.0595(17) 0.077(2) 0.0059(15) 0.0109(18) 0.0266(17)
C77 0.114(3) 0.0611(18) 0.089(2) 0.0161(17) -0.001(2) 0.0211(18)
C78 0.096(3) 0.0608(17) 0.0708(19) 0.0147(15) -0.0025(18) 0.0010(16)
C79 0.119(3) 0.076(2) 0.088(2) 0.0328(19) -0.011(2) 0.001(2)
C80 0.125(4) 0.109(3) 0.071(2) 0.035(2) 0.006(2) -0.006(2)
C81 0.103(3) 0.099(2) 0.0608(18) 0.0219(18) 0.0096(18) -0.006(2)
C82 0.080(2) 0.0715(18) 0.0505(15) 0.0117(13) 0.0053(15) -0.0132(15)
C83 0.085(2) 0.081(2) 0.0498(15) 0.0018(14) 0.0168(15) -0.0027(17)
C84 0.075(2) 0.0661(16) 0.0522(15) 0.0022(13) 0.0164(14) 0.0061(14)
C85 0.0643(19) 0.0531(14) 0.0455(13) 0.0013(11) 0.0078(12) 0.0001(12)
C86 0.0644(19) 0.0524(14) 0.0479(13) 0.0029(11) 0.0084(13) 0.0044(12)
C87 0.0655(19) 0.0498(13) 0.0496(14) 0.0017(11) 0.0050(13) -0.0008(12)
C88 0.075(2) 0.0578(15) 0.0554(15) 0.0087(13) 0.0010(14) -0.0061(14)

loop_
_atom_type_symbol
_atom_type_description
_atom_type_scat_dispersion_real
_atom_type_scat_dispersion_imag
_atom_type_scat_source
C C 0.0181 0.0091 'International Tables Vol C Tables 4.2.6.8 and 6.1.1.4'
H H 0.0000 0.0000 'International Tables Vol C Tables 4.2.6.8 and 6.1.1.4'

loop_
_exptl_crystal_face_index_h
_exptl_crystal_face_index_k
_exptl_crystal_face_index_l
_exptl_crystal_face_perp_dist
-1 0 2 0.0230
1 0 -2 0.0220
-1 0 -1 0.0280
1 0 1 0.0570
0 -1 -1 0.3000
0 1 1 0.3800

loop_
_geom_angle_atom_site_label_1
_geom_angle_atom_site_label_2
_geom_angle_atom_site_label_3
_geom_angle
C34 C1 C18 123.4(2)
C34 C1 C2 121.0(2)
C18 C1 C2 115.5(2)
C15 C2 C3 119.4(2)
C15 C2 C1 121.2(2)
C3 C2 C1 119.3(2)
C2 C3 C4 121.2(2)
C2 C3 H3 119.4
C4 C3 H3 119.4
C3 C4 C16 118.9(2)
C3 C4 C5 121.7(2)
C16 C4 C5 119.3(2)
C6 C5 C4 120.8(3)
C6 C5 H5 119.6
C4 C5 H5 119.6
C5 C6 C7 121.6(3)
C5 C6 H6 119.2
C7 C6 H6 119.2
C8 C7 C17 118.1(3)
C8 C7 C6 122.5(3)
C17 C7 C6 119.4(2)
C9 C8 C7 120.3(3)
C9 C8 H8 119.9
C7 C8 H8 119.9
C10 C9 C8 121.6(3)
C10 C9 H9 119.2
C8 C9 H9 119.2
C9 C10 C11 120.5(3)
C9 C10 H10 119.8
C11 C10 H10 119.8
C10 C11 C17 118.8(3)
C10 C11 C12 122.9(3)
C17 C11 C12 118.4(2)
C13 C12 C11 121.7(3)
C13 C12 H12 119.2
C11 C12 H12 119.2
C12 C13 C14 121.3(3)
C12 C13 H13 119.3
C14 C13 H13 119.3
C15 C14 C16 119.1(2)
C15 C14 C13 122.5(2)
C16 C14 C13 118.4(2)
C2 C15 C14 121.0(2)
C2 C15 H15 119.5
C14 C15 H15 119.5
C14 C16 C4 120.1(2)
C14 C16 C17 120.1(2)
C4 C16 C17 119.8(2)
C11 C17 C7 120.8(2)
C11 C17 C16 120.1(2)
C7 C17 C16 119.1(2)
C19 C18 C31 118.6(3)
C19 C18 C1 120.1(2)
C31 C18 C1 121.1(3)
C18 C19 C20 122.1(3)
C18 C19 H19 119.0
C20 C19 H19 119.0
C19 C20 C32 119.0(3)
C19 C20 C21 122.9(3)
C32 C20 C21 118.0(3)
C22 C21 C20 121.7(4)
C22 C21 H21 119.2
C20 C21 H21 119.2
C21 C22 C23 121.8(4)
C21 C22 H22 119.1
C23 C22 H22 119.1
C24 C23 C22 123.2(4)
C24 C23 C33 118.2(4)
C22 C23 C33 118.6(3)
C25 C24 C23 121.2(5)
C25 C24 H24 119.4
C23 C24 H24 119.4
C24 C25 C26 121.0(4)
C24 C25 H25 119.5
C26 C25 H25 119.5
C25 C26 C27 120.9(5)
C25 C26 H26 119.5
C27 C26 H26 119.5
C33 C27 C26 117.9(5)
C33 C27 C28 119.1(3)
C26 C27 C28 123.0(4)
C29 C28 C27 121.3(3)
C29 C28 H28 119.3
C27 C28 H28 119.3
C28 C29 C30 120.7(4)
C28 C29 H29 119.6
C30 C29 H29 119.6
C31 C30 C32 118.8(3)
C31 C30 C29 121.9(3)
C32 C30 C29 119.3(3)
C18 C31 C30 121.6(3)
C18 C31 H31 119.2
C30 C31 H31 119.2
C20 C32 C30 119.8(3)
C20 C32 C33 120.4(3)
C30 C32 C33 119.8(3)
C27 C33 C23 120.8(3)
C27 C33 C32 119.8(4)
C23 C33 C32 119.4(3)
C1 C34 C55 124.6(2)
C1 C34 C35 125.5(2)
C55 C34 C35 109.7(2)
C36 C35 C44 119.6(3)
C36 C35 C34 124.9(3)
C44 C35 C34 115.4(2)
C35 C36 C37 120.3(3)
C35 C36 H36 119.8
C37 C36 H36 119.8
C42 C37 C36 119.9(3)
C42 C37 C38 120.0(3)
C36 C37 C38 120.0(3)
C39 C38 C37 118.7(4)
C39 C38 H38 120.7
C37 C38 H38 120.7
C38 C39 C40 121.8(4)
C38 C39 H39 119.1
C40 C39 H39 119.1
C41 C40 C39 120.5(4)
C41 C40 H40 119.7
C39 C40 H40 119.7
C40 C41 C42 120.1(4)
C40 C41 H41 119.9
C42 C41 H41 119.9
C37 C42 C43 118.9(3)
C37 C42 C41 118.8(3)
C43 C42 C41 122.3(3)
C44 C43 C42 120.8(3)
C44 C43 H43 119.6
C42 C43 H43 119.6
C43 C44 C35 120.5(2)
C43 C44 C45 122.9(3)
C35 C44 C45 116.5(2)
C56 C45 C46 125.1(2)
C56 C45 C44 123.9(2)
C46 C45 C44 110.1(2)
C47 C46 C55 119.1(2)
C47 C46 C45 126.1(3)
C55 C46 C45 114.8(2)
C46 C47 C48 121.3(3)
C46 C47 H47 119.3
C48 C47 H47 119.3
C47 C48 C53 119.6(2)
C47 C48 C49 121.9(3)
C53 C48 C49 118.5(3)
C50 C49 C48 120.7(3)
C50 C49 H49 119.6
C48 C49 H49 119.6
C49 C50 C51 121.1(3)
C49 C50 H50 119.5
C51 C50 H50 119.5
C52 C51 C50 120.1(3)
C52 C51 H51 120.0
C50 C51 H51 120.0
C51 C52 C53 120.4(3)
C51 C52 H52 119.8
C53 C52 H52 119.8
C48 C53 C52 119.2(2)
C48 C53 C54 118.8(2)
C52 C53 C54 122.0(3)
C55 C54 C53 120.7(3)
C55 C54 H54 119.7
C53 C54 H54 119.7
C54 C55 C46 120.4(2)
C54 C55 C34 122.7(3)
C46 C55 C34 116.7(2)
C45 C56 C73 122.7(2)
C45 C56 C57 122.1(2)
C73 C56 C57 114.7(2)
C70 C57 C58 119.1(2)
C70 C57 C56 121.8(2)
C58 C57 C56 119.0(2)
C57 C58 C59 121.0(3)
C57 C58 H58 119.5
C59 C58 H58 119.5
C58 C59 C71 119.6(2)
C58 C59 C60 121.9(3)
C71 C59 C60 118.6(2)
C61 C60 C59 121.4(3)
C61 C60 H60 119.3
C59 C60 H60 119.3
C60 C61 C62 121.7(3)
C60 C61 H61 119.1
C62 C61 H61 119.1
C63 C62 C72 119.0(3)
C63 C62 C61 122.8(3)
C72 C62 C61 118.3(2)
C64 C63 C62 120.5(3)
C64 C63 H63 119.8
C62 C63 H63 119.8
C65 C64 C63 121.4(3)
C65 C64 H64 119.3
C63 C64 H64 119.3
C64 C65 C66 120.0(3)
C64 C65 H65 120.0
C66 C65 H65 120.0
C65 C66 C72 119.1(3)
C65 C66 C67 122.1(3)
C72 C66 C67 118.8(2)
C68 C67 C66 121.2(3)
C68 C67 H67 119.4
C66 C67 H67 119.4
C67 C68 C69 121.7(3)
C67 C68 H68 119.1
C69 C68 H68 119.1
C70 C69 C71 118.9(3)
C70 C69 C68 123.1(2)
C71 C69 C68 117.9(2)
C57 C70 C69 121.9(2)
C57 C70 H70 119.1
C69 C70 H70 119.1
C69 C71 C59 119.6(2)
C69 C71 C72 120.7(3)
C59 C71 C72 119.7(2)
C66 C72 C62 120.0(2)
C66 C72 C71 119.6(2)
C62 C72 C71 120.4(3)
C86 C73 C74 119.2(2)
C86 C73 C56 122.7(2)
C74 C73 C56 118.2(2)
C73 C74 C75 121.1(2)
C73 C74 H74 119.4
C75 C74 H74 119.4
C74 C75 C87 119.1(2)
C74 C75 C76 122.5(3)
C87 C75 C76 118.4(2)
C77 C76 C75 120.8(3)
C77 C76 H76 119.6
C75 C76 H76 119.6
C76 C77 C78 122.2(3)
C76 C77 H77 118.9
C78 C77 H77 118.9
C79 C78 C88 118.4(3)
C79 C78 C77 123.4(3)
C88 C78 C77 118.1(3)
C80 C79 C78 121.0(3)
C80 C79 H79 119.5
C78 C79 H79 119.5
C81 C80 C79 120.8(3)
C81 C80 H80 119.6
C79 C80 H80 119.6
C80 C81 C82 120.9(3)
C80 C81 H81 119.5
C82 C81 H81 119.5
C81 C82 C88 118.7(3)
C81 C82 C83 122.2(3)
C88 C82 C83 119.1(2)
C84 C83 C82 121.4(3)
C84 C83 H83 119.3
C82 C83 H83 119.3
C83 C84 C85 121.4(3)
C83 C84 H84 119.3
C85 C84 H84 119.3
C86 C85 C87 119.2(2)
C86 C85 C84 122.3(2)
C87 C85 C84 118.4(2)
C73 C86 C85 121.7(2)
C73 C86 H86 119.1
C85 C86 H86 119.1
C75 C87 C85 119.6(2)
C75 C87 C88 120.1(2)
C85 C87 C88 120.3(2)
C78 C88 C82 120.2(3)
C78 C88 C87 120.4(3)
C82 C88 C87 119.4(3)

loop_
_geom_bond_atom_site_label_1
_geom_bond_atom_site_label_2
_geom_bond_distance
C1 C34 1.354(3)
C1 C18 1.493(3)
C1 C2 1.499(3)
C2 C15 1.392(3)
C2 C3 1.397(3)
C3 C4 1.398(3)
C3 H3 0.9400
C4 C16 1.420(3)
C4 C5 1.436(4)
C5 C6 1.344(4)
C5 H5 0.9400
C6 C7 1.429(4)
C6 H6 0.9400
C7 C8 1.411(4)
C7 C17 1.425(4)
C8 C9 1.385(5)
C8 H8 0.9400
C9 C10 1.382(5)
C9 H9 0.9400
C10 C11 1.398(4)
C10 H10 0.9400
C11 C17 1.419(4)
C11 C12 1.426(4)
C12 C13 1.351(4)
C12 H12 0.9400
C13 C14 1.439(3)
C13 H13 0.9400
C14 C15 1.405(3)
C14 C16 1.412(3)
C15 H15 0.9400
C16 C17 1.429(3)
C18 C19 1.386(4)
C18 C31 1.394(3)
C19 C20 1.397(4)
C19 H19 0.9400
C20 C32 1.409(4)
C20 C21 1.440(4)
C21 C22 1.342(4)
C21 H21 0.9400
C22 C23 1.418(5)
C22 H22 0.9400
C23 C24 1.405(5)
C23 C33 1.425(5)
C24 C25 1.372(6)
C24 H24 0.9400
C25 C26 1.376(6)
C25 H25 0.9400
C26 C27 1.420(5)
C26 H26 0.9400
C27 C33 1.414(5)
C27 C28 1.442(5)
C28 C29 1.355(4)
C28 H28 0.9400
C29 C30 1.438(4)
C29 H29 0.9400
C30 C31 1.401(4)
C30 C32 1.421(4)
C31 H31 0.9400
C32 C33 1.431(4)
C34 C55 1.501(3)
C34 C35 1.509(4)
C35 C36 1.383(3)
C35 C44 1.418(4)
C36 C37 1.424(4)
C36 H36 0.9400
C37 C42 1.405(4)
C37 C38 1.425(4)
C38 C39 1.379(5)
C38 H38 0.9400
C39 C40 1.383(6)
C39 H39 0.9400
C40 C41 1.370(5)
C40 H40 0.9400
C41 C42 1.428(4)
C41 H41 0.9400
C42 C43 1.418(4)
C43 C44 1.378(4)
C43 H43 0.9400
C44 C45 1.492(3)
C45 C56 1.349(3)
C45 C46 1.488(3)
C46 C47 1.373(3)
C46 C55 1.433(4)
C47 C48 1.413(4)
C47 H47 0.9400
C48 C53 1.415(4)
C48 C49 1.419(3)
C49 C50 1.361(4)
C49 H49 0.9400
C50 C51 1.389(5)
C50 H50 0.9400
C51 C52 1.377(4)
C51 H51 0.9400
C52 C53 1.415(4)
C52 H52 0.9400
C53 C54 1.421(3)
C54 C55 1.375(3)
C54 H54 0.9400
C56 C73 1.495(3)
C56 C57 1.500(3)
C57 C70 1.391(4)
C57 C58 1.395(3)
C58 C59 1.398(3)
C58 H58 0.9400
C59 C71 1.420(4)
C59 C60 1.434(3)
C60 C61 1.353(4)
C60 H60 0.9400
C61 C62 1.424(4)
C61 H61 0.9400
C62 C63 1.392(4)
C62 C72 1.424(4)
C63 C64 1.389(4)
C63 H63 0.9400
C64 C65 1.380(4)
C64 H64 0.9400
C65 C66 1.407(4)
C65 H65 0.9400
C66 C72 1.418(4)
C66 C67 1.428(4)
C67 C68 1.355(4)
C67 H67 0.9400
C68 C69 1.435(4)
C68 H68 0.9400
C69 C70 1.397(3)
C69 C71 1.413(3)
C70 H70 0.9400
C71 C72 1.426(3)
C73 C86 1.380(3)
C73 C74 1.404(3)
C74 C75 1.406(3)
C74 H74 0.9400
C75 C87 1.415(3)
C75 C76 1.435(4)
C76 C77 1.356(4)
C76 H76 0.9400
C77 C78 1.424(4)
C77 H77 0.9400
C78 C79 1.396(4)
C78 C88 1.409(4)
C79 C80 1.381(5)
C79 H79 0.9400
C80 C81 1.361(5)
C80 H80 0.9400
C81 C82 1.400(4)
C81 H81 0.9400
C82 C88 1.416(4)
C82 C83 1.426(4)
C83 C84 1.354(3)
C83 H83 0.9400
C84 C85 1.428(3)
C84 H84 0.9400
C85 C86 1.400(3)
C85 C87 1.420(3)
C86 H86 0.9400
C87 C88 1.428(3)

loop_
_geom_torsion_atom_site_label_1
_geom_torsion_atom_site_label_2
_geom_torsion_atom_site_label_3
_geom_torsion_atom_site_label_4
_geom_torsion
C34 C1 C2 C15 -99.8(3)
C18 C1 C2 C15 76.8(3)
C34 C1 C2 C3 79.7(4)
C18 C1 C2 C3 -103.7(3)
C15 C2 C3 C4 5.3(4)
C1 C2 C3 C4 -174.3(3)
C2 C3 C4 C16 -1.1(4)
C2 C3 C4 C5 176.3(3)
C3 C4 C5 C6 -176.9(3)
C16 C4 C5 C6 0.4(5)
C4 C5 C6 C7 -0.9(5)
C5 C6 C7 C8 179.5(3)
C5 C6 C7 C17 1.1(5)
C17 C7 C8 C9 -0.7(5)
C6 C7 C8 C9 -179.1(3)
C7 C8 C9 C10 -0.1(6)
C8 C9 C10 C11 0.7(6)
C9 C10 C11 C17 -0.4(5)
C9 C10 C11 C12 -178.5(4)
C10 C11 C12 C13 179.1(3)
C17 C11 C12 C13 0.9(5)
C11 C12 C13 C14 1.6(5)
C12 C13 C14 C15 176.3(3)
C12 C13 C14 C16 -3.0(4)
C3 C2 C15 C14 -5.4(4)
C1 C2 C15 C14 174.2(2)
C16 C14 C15 C2 1.2(4)
C13 C14 C15 C2 -178.1(3)
C15 C14 C16 C4 3.0(4)
C13 C14 C16 C4 -177.6(3)
C15 C14 C16 C17 -177.4(3)
C13 C14 C16 C17 1.9(4)
C3 C4 C16 C14 -3.1(4)
C5 C4 C16 C14 179.4(3)
C3 C4 C16 C17 177.4(3)
C5 C4 C16 C17 -0.1(4)
C10 C11 C17 C7 -0.4(5)
C12 C11 C17 C7 177.8(3)
C10 C11 C17 C16 179.8(3)
C12 C11 C17 C16 -2.0(4)
C8 C7 C17 C11 0.9(5)
C6 C7 C17 C11 179.4(3)
C8 C7 C17 C16 -179.2(3)
C6 C7 C17 C16 -0.8(4)
C14 C16 C17 C11 0.6(4)
C4 C16 C17 C11 -179.9(3)
C14 C16 C17 C7 -179.2(3)
C4 C16 C17 C7 0.3(4)
C34 C1 C18 C19 -143.6(3)
C2 C1 C18 C19 39.9(3)
C34 C1 C18 C31 41.1(4)
C2 C1 C18 C31 -135.4(2)
C31 C18 C19 C20 -0.9(4)
C1 C18 C19 C20 -176.3(2)
C18 C19 C20 C32 0.6(4)
C18 C19 C20 C21 178.3(3)
C19 C20 C21 C22 -178.3(3)
C32 C20 C21 C22 -0.6(4)
C20 C21 C22 C23 1.0(5)
C21 C22 C23 C24 -179.9(3)
C21 C22 C23 C33 -1.1(5)
C22 C23 C24 C25 178.8(4)
C33 C23 C24 C25 0.0(5)
C23 C24 C25 C26 0.0(6)
C24 C25 C26 C27 0.0(7)
C25 C26 C27 C33 -0.1(5)
C25 C26 C27 C28 179.2(4)
C33 C27 C28 C29 0.1(5)
C26 C27 C28 C29 -179.2(3)
C27 C28 C29 C30 -0.5(5)
C28 C29 C30 C31 178.9(3)
C28 C29 C30 C32 -0.3(4)
C19 C18 C31 C30 1.3(4)
C1 C18 C31 C30 176.6(2)
C32 C30 C31 C18 -1.4(4)
C29 C30 C31 C18 179.4(2)
C19 C20 C32 C30 -0.7(4)
C21 C20 C32 C30 -178.5(2)
C19 C20 C32 C33 178.1(2)
C21 C20 C32 C33 0.3(4)
C31 C30 C32 C20 1.1(4)
C29 C30 C32 C20 -179.7(2)
C31 C30 C32 C33 -177.7(2)
C29 C30 C32 C33 1.5(4)
C26 C27 C33 C23 0.1(4)
C28 C27 C33 C23 -179.2(3)
C26 C27 C33 C32 -179.6(3)
C28 C27 C33 C32 1.1(4)
C24 C23 C33 C27 -0.1(4)
C22 C23 C33 C27 -178.9(3)
C24 C23 C33 C32 179.6(3)
C22 C23 C33 C32 0.7(4)
C20 C32 C33 C27 179.3(3)
C30 C32 C33 C27 -1.9(4)
C20 C32 C33 C23 -0.4(4)
C30 C32 C33 C23 178.4(3)
C18 C1 C34 C55 8.7(4)
C2 C1 C34 C55 -175.0(2)
C18 C1 C34 C35 -164.4(2)
C2 C1 C34 C35 12.0(4)
C1 C34 C35 C36 -53.6(4)
C55 C34 C35 C36 132.5(3)
C1 C34 C35 C44 127.7(3)
C55 C34 C35 C44 -46.2(3)
C44 C35 C36 C37 0.6(4)
C34 C35 C36 C37 -178.1(2)
C35 C36 C37 C42 0.5(4)
C35 C36 C37 C38 179.7(3)
C42 C37 C38 C39 0.7(5)
C36 C37 C38 C39 -178.5(3)
C37 C38 C39 C40 0.5(6)
C38 C39 C40 C41 -0.7(7)
C39 C40 C41 C42 -0.3(6)
C36 C37 C42 C43 -1.2(4)
C38 C37 C42 C43 179.6(3)
C36 C37 C42 C41 177.6(3)
C38 C37 C42 C41 -1.6(4)
C40 C41 C42 C37 1.4(4)
C40 C41 C42 C43 -179.8(3)
C37 C42 C43 C44 0.8(4)
C41 C42 C43 C44 -177.9(3)
C42 C43 C44 C35 0.3(4)
C42 C43 C44 C45 176.3(2)
C36 C35 C44 C43 -1.0(4)
C34 C35 C44 C43 177.8(2)
C36 C35 C44 C45 -177.2(2)
C34 C35 C44 C45 1.5(3)
C43 C44 C45 C56 60.5(4)
C35 C44 C45 C56 -123.4(3)
C43 C44 C45 C46 -129.7(3)
C35 C44 C45 C46 46.4(3)
C56 C45 C46 C47 -60.9(4)
C44 C45 C46 C47 129.5(3)
C56 C45 C46 C55 120.9(3)
C44 C45 C46 C55 -48.8(3)
C55 C46 C47 C48 -1.2(4)
C45 C46 C47 C48 -179.3(2)
C46 C47 C48 C53 0.4(4)
C46 C47 C48 C49 179.4(3)
C47 C48 C49 C50 179.8(3)
C53 C48 C49 C50 -1.1(5)
C48 C49 C50 C51 0.6(6)
C49 C50 C51 C52 0.1(6)
C50 C51 C52 C53 -0.1(5)
C47 C48 C53 C52 -179.9(2)
C49 C48 C53 C52 1.1(4)
C47 C48 C53 C54 0.2(4)
C49 C48 C53 C54 -178.9(2)
C51 C52 C53 C48 -0.4(4)
C51 C52 C53 C54 179.5(3)
C48 C53 C54 C55 0.1(4)
C52 C53 C54 C55 -179.9(2)
C53 C54 C55 C46 -0.8(4)
C53 C54 C55 C34 175.0(2)
C47 C46 C55 C54 1.4(3)
C45 C46 C55 C54 179.7(2)
C47 C46 C55 C34 -174.7(2)
C45 C46 C55 C34 3.6(3)
C1 C34 C55 C54 53.6(4)
C35 C34 C55 C54 -132.4(2)
C1 C34 C55 C46 -130.3(3)
C35 C34 C55 C46 43.6(3)
C46 C45 C56 C73 6.8(4)
C44 C45 C56 C73 175.0(2)
C46 C45 C56 C57 -164.2(2)
C44 C45 C56 C57 4.0(4)
C45 C56 C57 C70 -126.9(3)
C73 C56 C57 C70 61.4(3)
C45 C56 C57 C58 57.8(3)
C73 C56 C57 C58 -113.9(3)
C70 C57 C58 C59 0.4(4)
C56 C57 C58 C59 175.8(2)
C57 C58 C59 C71 0.5(4)
C57 C58 C59 C60 -179.5(2)
C58 C59 C60 C61 -179.7(3)
C71 C59 C60 C61 0.3(4)
C59 C60 C61 C62 0.4(4)
C60 C61 C62 C63 178.3(3)
C60 C61 C62 C72 -0.2(4)
C72 C62 C63 C64 1.0(4)
C61 C62 C63 C64 -177.5(3)
C62 C63 C64 C65 -0.6(4)
C63 C64 C65 C66 -0.3(4)
C64 C65 C66 C72 0.7(4)
C64 C65 C66 C67 -179.4(3)
C65 C66 C67 C68 -179.5(3)
C72 C66 C67 C68 0.4(4)
C66 C67 C68 C69 0.9(4)
C67 C68 C69 C70 179.2(3)
C67 C68 C69 C71 -1.0(4)
C58 C57 C70 C69 -2.0(4)
C56 C57 C70 C69 -177.2(2)
C71 C69 C70 C57 2.6(4)
C68 C69 C70 C57 -177.6(2)
C70 C69 C71 C59 -1.6(3)
C68 C69 C71 C59 178.6(2)
C70 C69 C71 C72 179.6(2)
C68 C69 C71 C72 -0.2(3)
C58 C59 C71 C69 0.1(3)
C60 C59 C71 C69 -180.0(2)
C58 C59 C71 C72 178.9(2)
C60 C59 C71 C72 -1.1(3)
C65 C66 C72 C62 -0.3(4)
C67 C66 C72 C62 179.8(2)
C65 C66 C72 C71 178.3(2)
C67 C66 C72 C71 -1.6(3)
C63 C62 C72 C66 -0.6(4)
C61 C62 C72 C66 178.0(2)
C63 C62 C72 C71 -179.2(2)
C61 C62 C72 C71 -0.6(4)
C69 C71 C72 C66 1.5(3)
C59 C71 C72 C66 -177.4(2)
C69 C71 C72 C62 -179.9(2)
C59 C71 C72 C62 1.2(3)
C45 C56 C73 C86 73.4(4)
C57 C56 C73 C86 -115.0(3)
C45 C56 C73 C74 -106.4(3)
C57 C56 C73 C74 65.2(3)
C86 C73 C74 C75 -2.2(4)
C56 C73 C74 C75 177.6(2)
C73 C74 C75 C87 -0.1(4)
C73 C74 C75 C76 -179.0(3)
C74 C75 C76 C77 179.4(3)
C87 C75 C76 C77 0.5(5)
C75 C76 C77 C78 -0.7(5)
C76 C77 C78 C79 178.7(3)
C76 C77 C78 C88 0.5(5)
C88 C78 C79 C80 -1.0(5)
C77 C78 C79 C80 -179.2(4)
C78 C79 C80 C81 -0.2(6)
C79 C80 C81 C82 0.6(6)
C80 C81 C82 C88 0.2(5)
C80 C81 C82 C83 179.6(3)
C81 C82 C83 C84 -177.9(3)
C88 C82 C83 C84 1.6(5)
C82 C83 C84 C85 -1.0(5)
C83 C84 C85 C86 -179.1(3)
C83 C84 C85 C87 -0.5(4)
C74 C73 C86 C85 3.3(4)
C56 C73 C86 C85 -176.5(2)
C87 C85 C86 C73 -2.0(4)
C84 C85 C86 C73 176.7(3)
C74 C75 C87 C85 1.4(4)
C76 C75 C87 C85 -179.6(3)
C74 C75 C87 C88 -179.0(3)
C76 C75 C87 C88 -0.1(4)
C86 C85 C87 C75 -0.4(4)
C84 C85 C87 C75 -179.1(3)
C86 C85 C87 C88 180.0(2)
C84 C85 C87 C88 1.3(4)
C79 C78 C88 C82 1.7(5)
C77 C78 C88 C82 -179.9(3)
C79 C78 C88 C87 -178.4(3)
C77 C78 C88 C87 0.0(5)
C81 C82 C88 C78 -1.3(4)
C83 C82 C88 C78 179.2(3)
C81 C82 C88 C87 178.7(3)
C83 C82 C88 C87 -0.7(4)
C75 C87 C88 C78 -0.2(4)
C85 C87 C88 C78 179.4(3)
C75 C87 C88 C82 179.7(3)
C85 C87 C88 C82 -0.7(4)

loop_
_platon_squeeze_void_nr
_platon_squeeze_void_average_x
_platon_squeeze_void_average_y
_platon_squeeze_void_average_z
_platon_squeeze_void_volume
_platon_squeeze_void_count_electrons
_platon_squeeze_void_content
1 -0.019 -0.005 -0.004 6485 828 ' '
